data_7038959
loop_
_publ_author_name
'Huang, Da-Wei'
'Liu, Yi-Hung'
'Peng, Shie-Ming'
'Liu, Shiuh-Tzung'

_publ_section_title
;
 Dinickel complexes with anthyridine-based ligands.
;
_journal_issue 19
_journal_name_full 'Dalton transactions (Cambridge, England : 2003)'
_journal_page_first 8265
_journal_page_last 8271
_journal_paper_doi 10.1039/c6dt00567e
_journal_volume 45
_journal_year 2016
_chemical_formula_sum 'C52 H39 F12 N7 Ni2 O11'
_chemical_formula_weight 1283.32
_space_group_crystal_system monoclinic
_space_group_IT_number 14
_space_group_name_Hall '-P 2ybc'
_space_group_name_H-M_alt 'P 1 21/c 1'
_symmetry_space_group_name_Hall '-P 2ybc'
_symmetry_space_group_name_H-M 'P 1 21/c 1'
_atom_sites_solution_hydrogens geom
_audit_creation_method SHELXL-2014/7
_audit_update_record
;
2016-03-29 deposited with the CCDC.
2016-04-05 downloaded from the CCDC.
;
_cell_angle_alpha 90
_cell_angle_beta 90.727(3)
_cell_angle_gamma 90
_cell_formula_units_Z 4
_cell_length_a 20.1055(6)
_cell_length_b 18.0229(5)
_cell_length_c 15.0825(5)
_cell_measurement_reflns_used 8012
_cell_measurement_temperature 150(2)
_cell_measurement_theta_max 26.5590
_cell_measurement_theta_min 3.6790
_cell_volume 5464.8(3)
_computing_cell_refinement
; 
CrysAlisPro, Agilent Technologies, 
Version 1.171.36.28 (release 01-02-2013 CrysAlis171 .NET) 
(compiled Feb  1 2013,16:14:44) 
Empirical absorption correction using spherical harmonics, 
 implemented in SCALE3 ABSPACK scaling algorithm. 
;
_computing_data_collection
; 
CrysAlisPro, Agilent Technologies, 
Version 1.171.36.28 (release 01-02-2013 CrysAlis171 .NET) 
(compiled Feb  1 2013,16:14:44) 
Empirical absorption correction using spherical harmonics, 
 implemented in SCALE3 ABSPACK scaling algorithm. 
;
_computing_data_reduction
; 
CrysAlisPro, Agilent Technologies, 
Version 1.171.36.28 (release 01-02-2013 CrysAlis171 .NET) 
(compiled Feb  1 2013,16:14:44) 
Empirical absorption correction using spherical harmonics, 
 implemented in SCALE3 ABSPACK scaling algorithm. 
;
_computing_molecular_graphics SHELXTL
_computing_publication_material SHELXTL
_computing_structure_refinement 'SHELXL-2014/7 (Sheldrick, 2014)'
_computing_structure_solution SHELX
_diffrn_ambient_temperature 150(2)
_diffrn_measured_fraction_theta_full 0.956
_diffrn_measured_fraction_theta_max 0.956
_diffrn_measurement_device_type 'Oxford Diffraction Gemini A'
_diffrn_measurement_method CCD
_diffrn_radiation_type MoK\a
_diffrn_radiation_wavelength 0.71073
_diffrn_reflns_av_R_equivalents 0.0476
_diffrn_reflns_av_unetI/netI 0.0561
_diffrn_reflns_Laue_measured_fraction_full 0.956
_diffrn_reflns_Laue_measured_fraction_max 0.956
_diffrn_reflns_limit_h_max 23
_diffrn_reflns_limit_h_min -22
_diffrn_reflns_limit_k_max 21
_diffrn_reflns_limit_k_min -20
_diffrn_reflns_limit_l_max 17
_diffrn_reflns_limit_l_min -17
_diffrn_reflns_number 27720
_diffrn_reflns_point_group_measured_fraction_full 0.956
_diffrn_reflns_point_group_measured_fraction_max 0.956
_diffrn_reflns_theta_full 25.000
_diffrn_reflns_theta_max 25.000
_diffrn_reflns_theta_min 2.815
_exptl_absorpt_coefficient_mu 0.796
_exptl_absorpt_correction_T_max 1.00000
_exptl_absorpt_correction_T_min 0.97741
_exptl_absorpt_correction_type multi-scan
_exptl_absorpt_process_details
; 
CrysAlisPro, Agilent Technologies, 
Version 1.171.36.28 (release 01-02-2013 CrysAlis171 .NET) 
(compiled Feb  1 2013,16:14:44) 
Empirical absorption correction using spherical harmonics, 
 implemented in SCALE3 ABSPACK scaling algorithm. 
;
_exptl_crystal_colour yellow
_exptl_crystal_density_diffrn 1.560
_exptl_crystal_description plate
_exptl_crystal_F_000 2608
_exptl_crystal_size_max 0.25
_exptl_crystal_size_mid 0.15
_exptl_crystal_size_min 0.10
_refine_diff_density_max 0.635
_refine_diff_density_min -0.555
_refine_diff_density_rms 0.077
_refine_ls_extinction_method none
_refine_ls_goodness_of_fit_ref 1.012
_refine_ls_hydrogen_treatment constr
_refine_ls_matrix_type full
_refine_ls_number_parameters 794
_refine_ls_number_reflns 9191
_refine_ls_number_restraints 408
_refine_ls_restrained_S_all 0.996
_refine_ls_R_factor_all 0.0817
_refine_ls_R_factor_gt 0.0529
_refine_ls_shift/su_max 0.000
_refine_ls_shift/su_mean 0.000
_refine_ls_structure_factor_coef Fsqd
_refine_ls_weighting_details 'w=1/[\s^2^(Fo^2^)+(0.0754P)^2^+7.0239P] where P=(Fo^2^+2Fc^2^)/3'
_refine_ls_weighting_scheme calc
_refine_ls_wR_factor_gt 0.1295
_refine_ls_wR_factor_ref 0.1479
_reflns_Friedel_coverage 0.000
_reflns_number_gt 6709
_reflns_number_total 9191
_reflns_threshold_expression 'I > 2\s(I)'
_cod_data_source_file c6dt00567e2.cif
_cod_data_source_block ic16620_sq
_cod_depositor_comments 'Adding full bibliography for 7038958--7038959.cif.'
_cod_database_code 7038959
_shelx_shelxl_version_number 2014/7
_shelx_space_group_comment
; 
The symmetry employed for this shelxl refinement is uniquely defined 
by the following loop, which should always be used as a source of 
symmetry information in preference to the above space-group names. 
They are only intended as comments. 
;

loop_
_space_group_symop_operation_xyz
'x, y, z'
'-x, y+1/2, -z+1/2'
'-x, -y, -z'
'x, -y-1/2, z-1/2'

loop_
_atom_site_label
_atom_site_type_symbol
_atom_site_fract_x
_atom_site_fract_y
_atom_site_fract_z
_atom_site_U_iso_or_equiv
_atom_site_adp_type
_atom_site_occupancy
_atom_site_site_symmetry_order
_atom_site_calc_flag
_atom_site_refinement_flags_posn
_atom_site_refinement_flags_adp
_atom_site_refinement_flags_occupancy
_atom_site_disorder_assembly
_atom_site_disorder_group
Ni1 Ni 0.33917(2) 0.43887(3) 0.10899(3) 0.02530(15) Uani 1 1 d . . . . .
Ni2 Ni 0.16029(3) 0.40700(3) 0.33443(3) 0.02922(16) Uani 1 1 d . . . . .
F1 F 0.41198(15) 0.51132(19) 0.30870(19) 0.0697(9) Uani 1 1 d . . . . .
F2 F 0.38634(17) 0.4488(2) 0.4216(2) 0.0821(11) Uani 1 1 d . . . . .
F3 F 0.34637(18) 0.5560(2) 0.4030(3) 0.0947(13) Uani 1 1 d . . . . .
F4 F 0.54584(14) 0.36683(19) 0.2356(2) 0.0701(9) Uani 1 1 d . . . . .
F5 F 0.50900(19) 0.2587(2) 0.2194(3) 0.1039(14) Uani 1 1 d . . . . .
F6 F 0.50143(15) 0.3123(2) 0.3448(2) 0.0798(11) Uani 1 1 d . . . . .
F7 F 0.1467(2) 0.5341(4) -0.1053(3) 0.137(2) Uani 1 1 d . . . . .
F8 F 0.14273(19) 0.5798(2) 0.0224(4) 0.128(2) Uani 1 1 d . . . . .
F9 F 0.12196(15) 0.46739(18) 0.0015(2) 0.0693(9) Uani 1 1 d . . . . .
F10 F -0.0430(2) 0.2767(3) 0.2808(4) 0.153(3) Uani 1 1 d . . . . .
F11 F -0.07473(16) 0.3851(2) 0.2590(3) 0.0945(13) Uani 1 1 d . . . . .
F12 F -0.05822(16) 0.3159(2) 0.1529(2) 0.0849(11) Uani 1 1 d . . . . .
O1 O 0.29844(14) 0.47011(15) 0.23018(18) 0.0342(7) Uani 1 1 d . . . . .
O2 O 0.25700(14) 0.43960(15) 0.36379(18) 0.0351(7) Uani 1 1 d . . . . .
O3 O 0.42576(13) 0.39819(15) 0.16885(18) 0.0331(7) Uani 1 1 d . . . . .
O4 O 0.38206(15) 0.32305(19) 0.2718(2) 0.0501(9) Uani 1 1 d . . . . .
O5 O 0.24805(14) 0.47106(16) 0.06053(19) 0.0346(7) Uani 1 1 d . . . . .
O6 O 0.27273(18) 0.5246(2) -0.0682(2) 0.0659(11) Uani 1 1 d . . . . .
O7 O 0.06067(14) 0.37510(16) 0.30654(19) 0.0358(7) Uani 1 1 d . . . . .
O8 O 0.06438(16) 0.36444(18) 0.1582(2) 0.0463(8) Uani 1 1 d . . . . .
O9 O 0.16148(14) 0.45516(15) 0.21326(18) 0.0333(7) Uani 1 1 d . . . . .
N1 N 0.37990(16) 0.54393(18) 0.0847(2) 0.0295(8) Uani 1 1 d . . . . .
N2 N 0.38282(15) 0.42342(17) -0.0083(2) 0.0255(7) Uani 1 1 d . . . . .
N3 N 0.31327(16) 0.32599(17) 0.0757(2) 0.0262(7) Uani 1 1 d . . . . .
N4 N 0.24762(16) 0.30663(17) 0.1962(2) 0.0268(7) Uani 1 1 d . . . . .
N5 N 0.19226(15) 0.29389(17) 0.3264(2) 0.0262(7) Uani 1 1 d . . . . .
N6 N 0.14071(17) 0.36766(19) 0.4555(2) 0.0312(8) Uani 1 1 d . . . . .
N7 N 0.12352(18) 0.50218(19) 0.3995(2) 0.0361(8) Uani 1 1 d . . . . .
C1 C 0.3714(2) 0.6050(2) 0.1324(3) 0.0355(10) Uani 1 1 d . . . . .
H1A H 0.3471 0.6017 0.1859 0.043 Uiso 1 1 calc R U . . .
C2 C 0.3966(2) 0.6731(2) 0.1075(3) 0.0409(11) Uani 1 1 d . . . . .
H2A H 0.3891 0.7160 0.1426 0.049 Uiso 1 1 calc R U . . .
C3 C 0.4326(2) 0.6776(3) 0.0310(3) 0.0426(11) Uani 1 1 d . . . . .
H3A H 0.4512 0.7236 0.0131 0.051 Uiso 1 1 calc R U . . .
C4 C 0.4415(2) 0.6148(2) -0.0196(3) 0.0375(10) Uani 1 1 d . . . . .
H4A H 0.4665 0.6169 -0.0725 0.045 Uiso 1 1 calc R U . . .
C5 C 0.41348(19) 0.5486(2) 0.0077(3) 0.0297(9) Uani 1 1 d . . . . .
C6 C 0.41589(19) 0.4799(2) -0.0445(3) 0.0296(9) Uani 1 1 d . . . . .
C7 C 0.4475(2) 0.4702(2) -0.1257(3) 0.0358(10) Uani 1 1 d . . . . .
H7A H 0.4720 0.5096 -0.1514 0.043 Uiso 1 1 calc R U . . .
C8 C 0.4424(2) 0.4033(2) -0.1673(3) 0.0375(10) Uani 1 1 d . . . . .
H8A H 0.4632 0.3965 -0.2229 0.045 Uiso 1 1 calc R U . . .
C9 C 0.4079(2) 0.3454(2) -0.1302(3) 0.0330(10) Uani 1 1 d . . . . .
H9A H 0.4042 0.2989 -0.1595 0.040 Uiso 1 1 calc R U . . .
C10 C 0.37864(19) 0.3573(2) -0.0485(3) 0.0287(9) Uani 1 1 d . . . . .
C11 C 0.34209(19) 0.3009(2) 0.0030(3) 0.0279(9) Uani 1 1 d . . . . .
C12 C 0.3385(2) 0.2258(2) -0.0239(3) 0.0337(10) Uani 1 1 d . . . . .
H12A H 0.3540 0.2110 -0.0804 0.040 Uiso 1 1 calc R U . . .
C13 C 0.3126(2) 0.1754(2) 0.0324(3) 0.0334(10) Uani 1 1 d . . . . .
H13A H 0.3113 0.1245 0.0163 0.040 Uiso 1 1 calc R U . . .
C14 C 0.28732(19) 0.1986(2) 0.1158(3) 0.0283(9) Uani 1 1 d . . . . .
C15 C 0.28202(19) 0.2764(2) 0.1306(3) 0.0274(9) Uani 1 1 d . . . . .
C16 C 0.2668(2) 0.1502(2) 0.1835(3) 0.0293(9) Uani 1 1 d . . . . .
C17 C 0.23849(19) 0.1824(2) 0.2587(3) 0.0294(9) Uani 1 1 d . . . . .
C18 C 0.22574(19) 0.2600(2) 0.2584(2) 0.0258(9) Uani 1 1 d . . . . .
C19 C 0.2242(2) 0.1432(2) 0.3376(3) 0.0353(10) Uani 1 1 d . . . . .
H19A H 0.2349 0.0920 0.3423 0.042 Uiso 1 1 calc R U . . .
C20 C 0.1954(2) 0.1785(2) 0.4059(3) 0.0355(10) Uani 1 1 d . . . . .
H20A H 0.1862 0.1525 0.4591 0.043 Uiso 1 1 calc R U . . .
C21 C 0.1792(2) 0.2540(2) 0.3979(3) 0.0303(9) Uani 1 1 d . . . . .
C22 C 0.14768(19) 0.2954(2) 0.4714(3) 0.0298(9) Uani 1 1 d . . . . .
C23 C 0.1267(2) 0.2643(2) 0.5499(3) 0.0354(10) Uani 1 1 d . . . . .
H23A H 0.1316 0.2127 0.5607 0.042 Uiso 1 1 calc R U . . .
C24 C 0.0983(2) 0.3102(3) 0.6123(3) 0.0403(11) Uani 1 1 d . . . . .
H24A H 0.0841 0.2904 0.6672 0.048 Uiso 1 1 calc R U . . .
C25 C 0.0906(2) 0.3845(3) 0.5948(3) 0.0421(11) Uani 1 1 d . . . . .
H25A H 0.0707 0.4162 0.6372 0.051 Uiso 1 1 calc R U . . .
C26 C 0.1121(2) 0.4126(2) 0.5147(3) 0.0347(10) Uani 1 1 d . . . . .
C27 C 0.1041(2) 0.4897(2) 0.4839(3) 0.0376(10) Uani 1 1 d . . . . .
C28 C 0.0775(3) 0.5462(3) 0.5351(3) 0.0488(12) Uani 1 1 d . . . . .
H28A H 0.0638 0.5366 0.5940 0.059 Uiso 1 1 calc R U . . .
C29 C 0.0712(3) 0.6161(3) 0.4995(4) 0.0565(14) Uani 1 1 d . . . . .
H29A H 0.0529 0.6553 0.5334 0.068 Uiso 1 1 calc R U . . .
C30 C 0.0918(3) 0.6284(3) 0.4145(3) 0.0529(13) Uani 1 1 d . . . . .
H30A H 0.0882 0.6765 0.3889 0.064 Uiso 1 1 calc R U . . .
C31 C 0.1178(2) 0.5704(2) 0.3665(3) 0.0431(11) Uani 1 1 d . . . . .
H31A H 0.1320 0.5794 0.3077 0.052 Uiso 1 1 calc R U . . .
C32 C 0.2776(2) 0.0691(2) 0.1760(3) 0.0411(9) Uani 0.931(4) 1 d D U P A 1
C33 C 0.3397(3) 0.0423(3) 0.1524(3) 0.0443(11) Uani 0.931(4) 1 d D U P A 1
H33A H 0.3747 0.0761 0.1404 0.053 Uiso 0.931(4) 1 calc R U P A 1
C34 C 0.3509(3) -0.0332(3) 0.1463(4) 0.0529(12) Uani 0.931(4) 1 d D U P A 1
H34A H 0.3933 -0.0513 0.1294 0.063 Uiso 0.931(4) 1 calc R U P A 1
C35 C 0.2997(3) -0.0826(3) 0.1651(3) 0.0543(10) Uani 0.931(4) 1 d D U P A 1
H35A H 0.3070 -0.1345 0.1608 0.065 Uiso 0.931(4) 1 calc R U P A 1
C36 C 0.2393(3) -0.0567(3) 0.1896(4) 0.0536(12) Uani 0.931(4) 1 d D U P A 1
H36A H 0.2048 -0.0907 0.2029 0.064 Uiso 0.931(4) 1 calc R U P A 1
C37 C 0.2276(3) 0.0191(3) 0.1952(3) 0.0458(11) Uani 0.931(4) 1 d D U P A 1
H37A H 0.1851 0.0366 0.2123 0.055 Uiso 0.931(4) 1 calc R U P A 1
C32' C 0.2776(2) 0.0691(2) 0.1760(3) 0.0411(9) Uani 0.069(4) 1 d D U P A 2
C33' C 0.306(3) 0.0298(15) 0.246(2) 0.0481(19) Uani 0.069(4) 1 d D U P A 2
H33B H 0.3201 0.0561 0.2973 0.058 Uiso 0.069(4) 1 calc R U P A 2
C34' C 0.316(3) -0.0463(15) 0.242(2) 0.0484(19) Uani 0.069(4) 1 d D U P A 2
H34B H 0.3336 -0.0725 0.2921 0.058 Uiso 0.069(4) 1 calc R U P A 2
C35' C 0.2997(3) -0.0826(3) 0.1651(3) 0.0543(10) Uani 0.069(4) 1 d D U P A 2
H35B H 0.3128 -0.1328 0.1577 0.065 Uiso 0.069(4) 1 calc R U P A 2
C36' C 0.265(3) -0.0481(15) 0.099(3) 0.0484(19) Uani 0.069(4) 1 d D U P A 2
H36B H 0.2485 -0.0758 0.0496 0.058 Uiso 0.069(4) 1 calc R U P A 2
C37' C 0.253(3) 0.0283(15) 0.104(3) 0.0481(19) Uani 0.069(4) 1 d D U P A 2
H37B H 0.2291 0.0526 0.0578 0.058 Uiso 0.069(4) 1 calc R U P A 2
C38 C 0.3005(2) 0.4634(2) 0.3126(3) 0.0337(10) Uani 1 1 d . . . . .
C39 C 0.3618(2) 0.4942(3) 0.3610(3) 0.0445(12) Uani 1 1 d . . . . .
C40 C 0.4275(2) 0.3514(2) 0.2306(3) 0.0331(10) Uani 1 1 d . . . . .
C41 C 0.4965(2) 0.3245(3) 0.2577(3) 0.0508(13) Uani 1 1 d . . . . .
C42 C 0.2358(2) 0.5054(3) -0.0082(3) 0.0408(11) Uani 1 1 d . . . . .
C43 C 0.1621(3) 0.5226(3) -0.0233(3) 0.0512(13) Uani 1 1 d . . . . .
C44 C 0.0376(2) 0.3602(2) 0.2315(3) 0.0341(10) Uani 1 1 d . . . . .
C45 C -0.0342(2) 0.3337(3) 0.2311(3) 0.0426(11) Uani 1 1 d . . . . .
O10 O 0.7397(2) 0.2369(2) 0.2826(3) 0.0789(12) Uani 1 1 d . . . . .
C46 C 0.7891(4) 0.2379(4) 0.4251(6) 0.107(3) Uani 1 1 d . . . . .
H46A H 0.8269 0.2194 0.4604 0.160 Uiso 1 1 calc R U . . .
H46B H 0.7896 0.2922 0.4249 0.160 Uiso 1 1 calc R U . . .
H46C H 0.7475 0.2203 0.4510 0.160 Uiso 1 1 calc R U . . .
C47 C 0.7942(4) 0.2099(5) 0.3320(6) 0.096(2) Uani 1 1 d . . . . .
H47A H 0.8362 0.2271 0.3055 0.115 Uiso 1 1 calc R U . . .
H47B H 0.7940 0.1549 0.3316 0.115 Uiso 1 1 calc R U . . .
C48 C 0.7438(4) 0.2207(5) 0.1916(5) 0.106(3) Uani 1 1 d . . . . .
H48A H 0.7463 0.1663 0.1828 0.127 Uiso 1 1 calc R U . . .
H48B H 0.7844 0.2433 0.1669 0.127 Uiso 1 1 calc R U . . .
C49 C 0.6839(5) 0.2509(7) 0.1458(5) 0.144(4) Uani 1 1 d . . . . .
H49A H 0.6862 0.2399 0.0823 0.216 Uiso 1 1 calc R U . . .
H49B H 0.6440 0.2280 0.1704 0.216 Uiso 1 1 calc R U . . .
H49C H 0.6821 0.3047 0.1546 0.216 Uiso 1 1 calc R U . . .
O11 O 0.0593(2) 0.3615(2) 0.7994(3) 0.0824(13) Uani 1 1 d . . . . .
C50 C 0.0022(3) 0.3389(3) 0.9312(3) 0.0567(14) Uani 1 1 d . . . . .
H50A H -0.0298 0.3662 0.9671 0.085 Uiso 1 1 calc R U . . .
H50B H -0.0177 0.2920 0.9113 0.085 Uiso 1 1 calc R U . . .
H50C H 0.0422 0.3285 0.9670 0.085 Uiso 1 1 calc R U . . .
C51 C 0.0203(3) 0.3839(3) 0.8533(3) 0.0492(12) Uani 1 1 d . . . . .
C52 C -0.0085(3) 0.4588(3) 0.8459(4) 0.0701(17) Uani 1 1 d . . . . .
H52A H -0.0388 0.4673 0.8952 0.105 Uiso 1 1 calc R U . . .
H52B H 0.0273 0.4958 0.8480 0.105 Uiso 1 1 calc R U . . .
H52C H -0.0330 0.4633 0.7896 0.105 Uiso 1 1 calc R U . . .

loop_
_atom_site_aniso_label
_atom_site_aniso_U_11
_atom_site_aniso_U_22
_atom_site_aniso_U_33
_atom_site_aniso_U_23
_atom_site_aniso_U_13
_atom_site_aniso_U_12
Ni1 0.0271(3) 0.0251(3) 0.0239(3) 0.0025(2) 0.0074(2) -0.0012(2)
Ni2 0.0336(3) 0.0274(3) 0.0268(3) 0.0017(2) 0.0079(2) -0.0006(2)
F1 0.0579(19) 0.105(3) 0.0459(17) 0.0060(16) 0.0063(14) -0.0415(18)
F2 0.066(2) 0.101(3) 0.079(2) 0.046(2) -0.0232(18) -0.0322(19)
F3 0.076(2) 0.088(3) 0.120(3) -0.063(2) 0.000(2) -0.010(2)
F4 0.0398(16) 0.095(2) 0.076(2) 0.0377(19) -0.0078(15) -0.0163(16)
F5 0.075(3) 0.072(3) 0.165(4) -0.020(3) 0.011(3) 0.028(2)
F6 0.0548(19) 0.118(3) 0.066(2) 0.050(2) -0.0055(16) 0.0064(19)
F7 0.074(3) 0.261(7) 0.078(3) 0.077(4) -0.001(2) 0.031(3)
F8 0.066(3) 0.065(2) 0.255(6) -0.062(3) 0.032(3) 0.0171(19)
F9 0.0455(18) 0.070(2) 0.092(2) -0.0082(18) -0.0009(16) -0.0028(16)
F10 0.071(3) 0.160(4) 0.226(6) 0.146(4) -0.053(3) -0.067(3)
F11 0.0400(18) 0.123(3) 0.121(3) -0.062(3) 0.0142(19) -0.0006(19)
F12 0.059(2) 0.121(3) 0.074(2) -0.033(2) 0.0006(18) -0.025(2)
O1 0.0397(17) 0.0353(16) 0.0280(17) 0.0030(12) 0.0109(13) -0.0012(13)
O2 0.0389(17) 0.0343(16) 0.0323(16) 0.0025(12) 0.0101(13) -0.0057(13)
O3 0.0331(16) 0.0370(17) 0.0294(16) 0.0097(13) 0.0053(12) 0.0001(13)
O4 0.0364(18) 0.068(2) 0.0462(19) 0.0281(17) 0.0062(15) -0.0028(16)
O5 0.0343(16) 0.0369(17) 0.0328(17) 0.0098(13) 0.0052(13) 0.0041(13)
O6 0.050(2) 0.096(3) 0.052(2) 0.029(2) 0.0113(18) 0.003(2)
O7 0.0312(16) 0.0425(18) 0.0338(18) 0.0008(13) 0.0064(13) -0.0019(13)
O8 0.0464(19) 0.054(2) 0.0387(18) -0.0119(15) 0.0103(15) -0.0025(16)
O9 0.0352(16) 0.0342(16) 0.0308(16) 0.0064(12) 0.0098(12) 0.0050(13)
N1 0.0314(19) 0.0273(19) 0.0297(19) 0.0025(14) 0.0028(15) 0.0015(14)
N2 0.0223(17) 0.0292(18) 0.0251(17) 0.0031(14) 0.0065(13) 0.0012(14)
N3 0.0282(18) 0.0262(18) 0.0244(17) 0.0024(13) 0.0049(14) -0.0008(14)
N4 0.0297(18) 0.0248(18) 0.0261(18) 0.0019(14) 0.0062(14) -0.0014(14)
N5 0.0231(17) 0.0272(18) 0.0282(18) 0.0010(14) 0.0056(14) -0.0059(14)
N6 0.0352(19) 0.032(2) 0.0262(18) -0.0024(15) 0.0075(15) -0.0044(15)
N7 0.042(2) 0.032(2) 0.034(2) -0.0028(16) 0.0105(16) 0.0001(16)
C1 0.038(2) 0.035(3) 0.034(2) -0.0014(19) 0.0060(19) -0.0037(19)
C2 0.045(3) 0.033(2) 0.045(3) -0.001(2) 0.004(2) -0.005(2)
C3 0.046(3) 0.033(3) 0.048(3) 0.009(2) 0.004(2) -0.012(2)
C4 0.038(2) 0.038(3) 0.037(2) 0.008(2) 0.007(2) -0.006(2)
C5 0.026(2) 0.034(2) 0.030(2) 0.0042(17) 0.0036(17) -0.0020(17)
C6 0.025(2) 0.033(2) 0.031(2) 0.0069(17) 0.0038(17) 0.0025(17)
C7 0.036(2) 0.041(3) 0.031(2) 0.0095(19) 0.0115(19) 0.004(2)
C8 0.041(3) 0.047(3) 0.024(2) 0.0048(19) 0.0107(19) 0.006(2)
C9 0.037(2) 0.035(2) 0.027(2) -0.0003(18) 0.0054(18) 0.0031(19)
C10 0.027(2) 0.033(2) 0.026(2) 0.0001(17) 0.0017(17) 0.0051(17)
C11 0.029(2) 0.029(2) 0.025(2) 0.0011(16) 0.0011(17) 0.0028(17)
C12 0.041(2) 0.033(2) 0.028(2) -0.0040(18) 0.0069(18) 0.0064(19)
C13 0.037(2) 0.028(2) 0.035(2) -0.0034(18) 0.0039(19) 0.0028(19)
C14 0.027(2) 0.029(2) 0.030(2) -0.0013(17) -0.0006(17) 0.0003(17)
C15 0.030(2) 0.026(2) 0.027(2) 0.0017(16) 0.0043(17) -0.0011(17)
C16 0.030(2) 0.025(2) 0.034(2) -0.0004(17) 0.0021(18) -0.0025(17)
C17 0.029(2) 0.026(2) 0.033(2) 0.0027(17) 0.0048(17) -0.0052(17)
C18 0.026(2) 0.025(2) 0.027(2) 0.0010(16) 0.0015(16) -0.0003(16)
C19 0.041(3) 0.027(2) 0.039(2) 0.0040(18) 0.007(2) -0.0022(19)
C20 0.040(2) 0.032(2) 0.035(2) 0.0065(18) 0.0057(19) -0.006(2)
C21 0.032(2) 0.030(2) 0.029(2) 0.0014(17) 0.0034(18) -0.0088(18)
C22 0.028(2) 0.033(2) 0.028(2) 0.0009(17) 0.0034(17) -0.0054(17)
C23 0.037(2) 0.037(2) 0.032(2) 0.0057(18) 0.0065(19) -0.0072(19)
C24 0.044(3) 0.049(3) 0.028(2) 0.006(2) 0.011(2) -0.006(2)
C25 0.042(3) 0.051(3) 0.034(2) -0.008(2) 0.014(2) -0.002(2)
C26 0.035(2) 0.041(3) 0.029(2) -0.0032(19) 0.0063(18) -0.0063(19)
C27 0.039(3) 0.036(2) 0.038(3) -0.0053(19) 0.007(2) -0.001(2)
C28 0.059(3) 0.046(3) 0.042(3) -0.009(2) 0.016(2) 0.002(2)
C29 0.066(4) 0.044(3) 0.060(3) -0.014(3) 0.010(3) 0.014(3)
C30 0.064(3) 0.036(3) 0.058(3) -0.001(2) 0.007(3) 0.009(2)
C31 0.050(3) 0.034(3) 0.045(3) 0.001(2) 0.009(2) 0.002(2)
C32 0.053(2) 0.0271(18) 0.0428(19) -0.0007(15) 0.0071(17) 0.0004(16)
C33 0.054(2) 0.031(2) 0.048(2) 0.0004(18) 0.005(2) 0.0041(19)
C34 0.063(3) 0.038(2) 0.057(2) -0.002(2) 0.009(2) 0.012(2)
C35 0.070(2) 0.0334(19) 0.060(2) 0.0001(17) 0.0086(19) 0.0025(18)
C36 0.069(3) 0.035(2) 0.057(2) 0.002(2) 0.005(2) -0.009(2)
C37 0.056(2) 0.032(2) 0.050(2) 0.0004(19) 0.007(2) -0.0044(19)
C32' 0.053(2) 0.0271(18) 0.0428(19) -0.0007(15) 0.0071(17) 0.0004(16)
C33' 0.061(3) 0.032(3) 0.052(3) 0.000(3) 0.007(3) 0.001(3)
C34' 0.061(3) 0.032(3) 0.052(3) 0.000(3) 0.007(3) 0.001(3)
C35' 0.070(2) 0.0334(19) 0.060(2) 0.0001(17) 0.0086(19) 0.0025(18)
C36' 0.061(3) 0.032(3) 0.052(3) -0.001(3) 0.007(3) 0.001(3)
C37' 0.061(3) 0.032(3) 0.052(3) 0.000(3) 0.007(3) 0.001(3)
C38 0.039(2) 0.028(2) 0.035(3) 0.0027(18) 0.009(2) 0.0004(19)
C39 0.048(3) 0.048(3) 0.038(3) 0.004(2) 0.007(2) -0.009(2)
C40 0.030(2) 0.037(2) 0.033(2) 0.0057(19) 0.0037(19) -0.0010(19)
C41 0.046(3) 0.057(3) 0.050(3) 0.024(3) 0.003(2) -0.004(3)
C42 0.040(3) 0.036(3) 0.047(3) -0.002(2) 0.001(2) 0.004(2)
C43 0.052(3) 0.058(3) 0.044(3) 0.014(2) 0.010(2) 0.020(3)
C44 0.036(2) 0.027(2) 0.040(3) -0.0015(19) 0.004(2) 0.0049(18)
C45 0.046(3) 0.043(3) 0.039(3) 0.000(2) 0.000(2) -0.002(2)
O10 0.068(3) 0.078(3) 0.091(3) 0.010(2) 0.009(2) 0.014(2)
C46 0.119(7) 0.077(5) 0.124(7) -0.012(5) -0.030(5) 0.019(5)
C47 0.063(4) 0.098(6) 0.125(7) 0.017(5) -0.003(4) 0.006(4)
C48 0.092(6) 0.152(8) 0.074(5) 0.001(5) 0.024(4) 0.017(5)
C49 0.125(8) 0.238(12) 0.069(5) 0.013(6) 0.007(5) 0.086(8)
O11 0.100(3) 0.097(3) 0.051(2) -0.011(2) 0.026(2) 0.030(3)
C50 0.056(3) 0.059(3) 0.055(3) -0.001(3) 0.001(3) 0.011(3)
C51 0.053(3) 0.058(3) 0.037(3) -0.009(2) 0.005(2) 0.009(3)
C52 0.074(4) 0.063(4) 0.073(4) 0.011(3) 0.010(3) 0.015(3)

loop_
_atom_type_symbol
_atom_type_description
_atom_type_scat_dispersion_real
_atom_type_scat_dispersion_imag
_atom_type_scat_source
C C 0.0033 0.0016 'International Tables Vol C Tables 4.2.6.8 and 6.1.1.4'
H H 0.0000 0.0000 'International Tables Vol C Tables 4.2.6.8 and 6.1.1.4'
N N 0.0061 0.0033 'International Tables Vol C Tables 4.2.6.8 and 6.1.1.4'
O O 0.0106 0.0060 'International Tables Vol C Tables 4.2.6.8 and 6.1.1.4'
F F 0.0171 0.0103 'International Tables Vol C Tables 4.2.6.8 and 6.1.1.4'
Ni Ni 0.3393 1.1124 'International Tables Vol C Tables 4.2.6.8 and 6.1.1.4'

loop_
_geom_angle_atom_site_label_1
_geom_angle_atom_site_label_2
_geom_angle_atom_site_label_3
_geom_angle
N2 Ni1 O5 97.12(12)
N2 Ni1 O3 87.76(12)
O5 Ni1 O3 173.18(10)
N2 Ni1 O1 172.05(12)
O5 Ni1 O1 82.94(11)
O3 Ni1 O1 92.89(11)
N2 Ni1 N1 78.15(12)
O5 Ni1 N1 91.79(12)
O3 Ni1 N1 93.87(12)
O1 Ni1 N1 93.90(12)
N2 Ni1 N3 76.75(12)
O5 Ni1 N3 88.39(12)
O3 Ni1 N3 88.10(12)
O1 Ni1 N3 111.19(11)
N1 Ni1 N3 154.72(12)
N6 Ni2 O9 168.55(13)
N6 Ni2 O2 95.75(13)
O9 Ni2 O2 92.84(11)
N6 Ni2 N7 77.88(13)
O9 Ni2 N7 94.56(12)
O2 Ni2 N7 90.19(13)
N6 Ni2 O7 83.61(13)
O9 Ni2 O7 87.66(11)
O2 Ni2 O7 178.81(11)
N7 Ni2 O7 88.69(13)
N6 Ni2 N5 77.13(13)
O9 Ni2 N5 110.50(11)
O2 Ni2 N5 90.03(11)
N7 Ni2 N5 154.90(13)
O7 Ni2 N5 90.80(12)
C38 O1 Ni1 146.7(3)
C38 O2 Ni2 128.8(3)
C40 O3 Ni1 125.0(3)
C42 O5 Ni1 127.7(3)
C44 O7 Ni2 125.3(3)
C1 N1 C5 118.9(3)
C1 N1 Ni1 126.9(3)
C5 N1 Ni1 114.0(3)
C6 N2 C10 121.4(3)
C6 N2 Ni1 118.7(3)
C10 N2 Ni1 119.9(2)
C11 N3 C15 118.9(3)
C11 N3 Ni1 114.0(2)
C15 N3 Ni1 125.7(2)
C15 N4 C18 116.3(3)
C21 N5 C18 118.0(3)
C21 N5 Ni2 114.0(3)
C18 N5 Ni2 127.9(2)
C22 N6 C26 121.1(3)
C22 N6 Ni2 119.3(3)
C26 N6 Ni2 119.0(3)
C31 N7 C27 118.7(4)
C31 N7 Ni2 127.2(3)
C27 N7 Ni2 114.1(3)
N1 C1 C2 122.6(4)
C3 C2 C1 118.7(4)
C2 C3 C4 119.4(4)
C3 C4 C5 119.1(4)
N1 C5 C4 121.2(4)
N1 C5 C6 115.3(3)
C4 C5 C6 123.5(4)
N2 C6 C7 119.9(4)
N2 C6 C5 113.8(3)
C7 C6 C5 126.3(4)
C8 C7 C6 118.8(4)
C7 C8 C9 121.3(4)
C8 C9 C10 117.6(4)
N2 C10 C9 121.0(4)
N2 C10 C11 113.7(3)
C9 C10 C11 125.3(4)
N3 C11 C12 122.9(4)
N3 C11 C10 115.1(3)
C12 C11 C10 122.0(3)
C13 C12 C11 118.8(4)
C12 C13 C14 120.1(4)
C16 C14 C15 118.2(3)
C16 C14 C13 124.8(4)
C15 C14 C13 117.1(3)
N4 C15 N3 115.3(3)
N4 C15 C14 124.1(3)
N3 C15 C14 120.7(3)
C17 C16 C14 117.2(3)
C17 C16 C32' 122.1(4)
C14 C16 C32' 120.7(4)
C17 C16 C32 122.1(4)
C14 C16 C32 120.7(4)
C16 C17 C19 124.2(4)
C16 C17 C18 118.7(3)
C19 C17 C18 117.0(4)
N4 C18 N5 114.3(3)
N4 C18 C17 124.0(3)
N5 C18 C17 121.6(3)
C20 C19 C17 120.0(4)
C19 C20 C21 119.6(4)
N5 C21 C20 123.1(4)
N5 C21 C22 115.3(4)
C20 C21 C22 121.6(3)
N6 C22 C23 121.2(4)
N6 C22 C21 113.7(3)
C23 C22 C21 125.1(4)
C22 C23 C24 118.3(4)
C25 C24 C23 120.0(4)
C24 C25 C26 119.2(4)
N6 C26 C25 120.2(4)
N6 C26 C27 114.0(4)
C25 C26 C27 125.8(4)
N7 C27 C28 121.1(4)
N7 C27 C26 114.9(4)
C28 C27 C26 124.0(4)
C29 C28 C27 119.4(4)
C30 C29 C28 119.1(4)
C29 C30 C31 119.2(5)
N7 C31 C30 122.4(4)
C37 C32 C33 119.0(4)
C37 C32 C16 121.3(4)
C33 C32 C16 119.6(4)
C34 C33 C32 120.4(5)
C33 C34 C35 119.5(5)
C36 C35 C34 120.1(5)
C35 C36 C37 120.6(5)
C32 C37 C36 120.3(5)
C33' C32' C37' 117.3(16)
C33' C32' C16 120.3(12)
C37' C32' C16 122.0(12)
C34' C33' C32' 122(2)
C35' C34' C33' 118(2)
C36' C35' C34' 121.4(16)
C35' C36' C37' 120(2)
C32' C37' C36' 120(2)
O1 C38 O2 129.3(4)
O1 C38 C39 117.2(4)
O2 C38 C39 113.3(4)
F2 C39 F3 106.3(4)
F2 C39 F1 106.0(4)
F3 C39 F1 106.0(4)
F2 C39 C38 113.4(4)
F3 C39 C38 110.0(4)
F1 C39 C38 114.5(4)
O4 C40 O3 130.0(4)
O4 C40 C41 114.5(4)
O3 C40 C41 115.5(4)
F4 C41 F6 107.6(4)
F4 C41 F5 105.1(4)
F6 C41 F5 105.4(4)
F4 C41 C40 116.2(4)
F6 C41 C40 111.9(4)
F5 C41 C40 109.9(4)
O6 C42 O5 130.3(4)
O6 C42 C43 115.3(4)
O5 C42 C43 114.3(4)
F7 C43 F8 108.1(5)
F7 C43 F9 104.5(5)
F8 C43 F9 104.9(4)
F7 C43 C42 113.4(4)
F8 C43 C42 112.1(5)
F9 C43 C42 113.2(4)
O8 C44 O7 129.6(4)
O8 C44 C45 116.0(4)
O7 C44 C45 114.4(4)
F10 C45 F11 106.8(5)
F10 C45 F12 106.2(5)
F11 C45 F12 103.9(4)
F10 C45 C44 112.7(4)
F11 C45 C44 111.8(4)
F12 C45 C44 114.9(4)
C47 O10 C48 113.0(6)
O10 C47 C46 108.6(6)
O10 C48 C49 108.7(6)
O11 C51 C52 121.0(5)
O11 C51 C50 121.4(5)
C52 C51 C50 117.6(4)

loop_
_geom_bond_atom_site_label_1
_geom_bond_atom_site_label_2
_geom_bond_distance
Ni1 N2 2.005(3)
Ni1 O5 2.048(3)
Ni1 O3 2.084(3)
Ni1 O1 2.090(3)
Ni1 N1 2.097(3)
Ni1 N3 2.158(3)
Ni2 N6 2.002(3)
Ni2 O9 2.024(3)
Ni2 O2 2.074(3)
Ni2 N7 2.115(3)
Ni2 O7 2.121(3)
Ni2 N5 2.141(3)
F1 C39 1.325(5)
F2 C39 1.319(6)
F3 C39 1.320(6)
F4 C41 1.298(5)
F5 C41 1.343(6)
F6 C41 1.334(6)
F7 C43 1.287(6)
F8 C43 1.302(6)
F9 C43 1.337(6)
F10 C45 1.286(6)
F11 C45 1.307(6)
F12 C45 1.308(6)
O1 C38 1.249(5)
O2 C38 1.250(5)
O3 C40 1.257(5)
O4 C40 1.224(5)
O5 C42 1.230(5)
O6 C42 1.226(5)
O7 C44 1.246(5)
O8 C44 1.238(5)
N1 C1 1.327(5)
N1 C5 1.353(5)
N2 C6 1.336(5)
N2 C10 1.339(5)
N3 C11 1.326(5)
N3 C15 1.375(5)
N4 C15 1.331(5)
N4 C18 1.338(5)
N5 C21 1.325(5)
N5 C18 1.376(5)
N6 C22 1.331(5)
N6 C26 1.340(5)
N7 C31 1.331(5)
N7 C27 1.355(5)
C1 C2 1.382(6)
C2 C3 1.371(6)
C3 C4 1.378(6)
C4 C5 1.383(6)
C5 C6 1.470(6)
C6 C7 1.397(5)
C7 C8 1.362(6)
C8 C9 1.377(6)
C9 C10 1.388(5)
C10 C11 1.482(5)
C11 C12 1.414(6)
C12 C13 1.351(6)
C13 C14 1.425(5)
C14 C16 1.408(5)
C14 C15 1.425(5)
C16 C17 1.401(5)
C16 C32' 1.483(6)
C16 C32 1.483(6)
C17 C19 1.416(5)
C17 C18 1.422(5)
C19 C20 1.348(6)
C20 C21 1.404(6)
C21 C22 1.484(5)
C22 C23 1.381(5)
C23 C24 1.382(6)
C24 C25 1.372(6)
C25 C26 1.385(6)
C26 C27 1.473(6)
C27 C28 1.388(6)
C28 C29 1.374(7)
C29 C30 1.371(7)
C30 C31 1.378(6)
C32 C37 1.383(7)
C32 C33 1.390(7)
C33 C34 1.384(7)
C34 C35 1.394(8)
C35 C36 1.355(8)
C36 C37 1.388(7)
C32' C33' 1.387(19)
C32' C37' 1.395(19)
C33' C34' 1.39(2)
C34' C35' 1.37(2)
C35' C36' 1.36(2)
C36' C37' 1.40(2)
C38 C39 1.530(7)
C40 C41 1.520(7)
C42 C43 1.529(7)
C44 C45 1.522(6)
O10 C47 1.403(8)
O10 C48 1.407(8)
C46 C47 1.496(10)
C48 C49 1.483(11)
O11 C51 1.207(6)
C50 C51 1.478(7)
C51 C52 1.473(7)
